data_1523730
loop_
_publ_author_name
'Grin', Yu.'

_publ_section_title
;
 Crystallographic structure of R Ga2 Pd (R= Y, Tb, Dy, Ho, Er, Tm, Yb, Lu)
;
_journal_name_full
;
Dopovidi Akademii Nauk Ukrains'koi RSR, Seriya B: Geologichni, Khimichni ta 
Biologichni Nauki
;
_journal_page_first 34
_journal_page_last 36
_journal_volume 1984
_journal_year 1984
_chemical_formula_sum 'Ga2 Pd Tm'
_space_group_IT_number 63
_symmetry_space_group_name_Hall '-C 2c 2'
_symmetry_space_group_name_H-M 'C m c m'
_cell_angle_alpha 90
_cell_angle_beta 90
_cell_angle_gamma 90
_cell_formula_units_Z 4
_cell_length_a 4.354
_cell_length_b 9.979
_cell_length_c 6.574
_cell_volume 285.631
_citation_journal_id_ASTM DANND6
_cod_data_source_file Grin_DANND6_1984_234.cif
_cod_data_source_block Ga2Pd1Tm1
_cod_original_cell_volume 285.6309
_cod_original_formula_sum 'Ga2 Pd1 Tm1'
_cod_database_code 1523730

loop_
_symmetry_equiv_pos_as_xyz
x,y,z
-x,-y,z+1/2
x,-y,-z
-x,y,-z+1/2
-x,-y,-z
x,y,-z-1/2
-x,y,z
x,-y,z-1/2
x+1/2,y+1/2,z
-x+1/2,-y+1/2,z+1/2
x+1/2,-y+1/2,-z
-x+1/2,y+1/2,-z+1/2
-x+1/2,-y+1/2,-z
x+1/2,y+1/2,-z-1/2
-x+1/2,y+1/2,z
x+1/2,-y+1/2,z-1/2

loop_
_atom_site_label
_atom_site_type_symbol
_atom_site_fract_x
_atom_site_fract_y
_atom_site_fract_z
_atom_site_occupancy
_atom_site_U_iso_or_equiv
Pd1 Pd 0 0.8001 0.25 1 0.0
Ga1 Ga 0 0.3695 0.06 1 0.0
Tm1 Tm 0 0.0888 0.25 1 0.0
